data_7025956
loop_
_publ_author_name
'Unruh, Daniel K.'
'Burtner, Alicia'
'Pressprich, Laura'
'Sigmon, Ginger E.'
'Burns, Peter C.'

_publ_section_title
;
 Uranyl peroxide closed clusters containing topological squares.
;
_journal_issue 25
_journal_name_full 'Dalton transactions (Cambridge, England : 2003)'
_journal_page_first 5807
_journal_page_last 5813
_journal_paper_doi 10.1039/c0dt00074d
_journal_volume 39
_journal_year 2010
_chemical_formula_sum 'Li6 Na8 O262 U44'
_chemical_formula_weight 14890.88
_chemical_name_common U44a
_chemical_name_systematic
;
?
;
_space_group_IT_number 2
_symmetry_cell_setting triclinic
_symmetry_space_group_name_Hall '-P 1'
_symmetry_space_group_name_H-M 'P -1'
_atom_sites_solution_hydrogens none
_atom_sites_solution_primary direct
_atom_sites_solution_secondary difmap
_audit_creation_method SHELXL-97
_cell_angle_alpha 89.418(2)
_cell_angle_beta 71.838(2)
_cell_angle_gamma 61.544(2)
_cell_formula_units_Z 1
_cell_length_a 19.5335(19)
_cell_length_b 19.852(2)
_cell_length_c 28.963(3)
_cell_measurement_reflns_used 2792
_cell_measurement_temperature 120(2)
_cell_measurement_theta_max 21.67
_cell_measurement_theta_min 2.20
_cell_volume 9252.8(16)
_computing_cell_refinement 'Bruker SAINT'
_computing_data_collection 'Bruker APEX2'
_computing_data_reduction 'Bruker SAINT'
_computing_molecular_graphics 'CrystalMaker v 2.1.4'
_computing_structure_refinement 'SHELXL-97 (Sheldrick, 2008)'
_computing_structure_solution 'SHELXS-97 (Sheldrick, 2008)'
_diffrn_ambient_temperature 120(2)
_diffrn_measured_fraction_theta_full 0.995
_diffrn_measured_fraction_theta_max 0.995
_diffrn_measurement_device_type 'Bruker XRD w/ APEX CCD detector'
_diffrn_measurement_method \w
_diffrn_radiation_monochromator graphite
_diffrn_radiation_source 'fine-focus sealed tube'
_diffrn_radiation_type MoK\a
_diffrn_radiation_wavelength 0.71073
_diffrn_reflns_av_R_equivalents 0.1382
_diffrn_reflns_av_sigmaI/netI 0.3167
_diffrn_reflns_limit_h_max 23
_diffrn_reflns_limit_h_min -23
_diffrn_reflns_limit_k_max 23
_diffrn_reflns_limit_k_min -23
_diffrn_reflns_limit_l_max 34
_diffrn_reflns_limit_l_min -34
_diffrn_reflns_number 103442
_diffrn_reflns_theta_full 25.14
_diffrn_reflns_theta_max 25.14
_diffrn_reflns_theta_min 1.59
_exptl_absorpt_coefficient_mu 19.266
_exptl_absorpt_correction_T_max 0.8225
_exptl_absorpt_correction_T_min 0.710
_exptl_absorpt_correction_type psi-scan
_exptl_absorpt_process_details 'modeled as an ellipsoid using XPREP'
_exptl_crystal_colour yellow
_exptl_crystal_density_diffrn 2.672
_exptl_crystal_density_method 'not measured'
_exptl_crystal_description needle
_exptl_crystal_F_000 6250
_exptl_crystal_size_max 0.065
_exptl_crystal_size_mid 0.015
_exptl_crystal_size_min 0.010
_platon_squeeze_details
;
;
_refine_diff_density_max 2.858
_refine_diff_density_min -1.398
_refine_diff_density_rms 0.282
_refine_ls_extinction_method none
_refine_ls_goodness_of_fit_ref 0.613
_refine_ls_hydrogen_treatment none
_refine_ls_matrix_type full
_refine_ls_number_parameters 751
_refine_ls_number_reflns 32934
_refine_ls_number_restraints 0
_refine_ls_restrained_S_all 0.613
_refine_ls_R_factor_all 0.1175
_refine_ls_R_factor_gt 0.0468
_refine_ls_shift/su_max 0.001
_refine_ls_shift/su_mean 0.000
_refine_ls_structure_factor_coef Fsqd
_refine_ls_weighting_details 'calc w=1/[\s^2^(Fo^2^)+(0.0000P)^2^+0.0000P] where P=(Fo^2^+2Fc^2^)/3'
_refine_ls_weighting_scheme calc
_refine_ls_wR_factor_gt 0.0951
_refine_ls_wR_factor_ref 0.1025
_reflns_number_gt 11622
_reflns_number_total 32934
_reflns_threshold_expression >2sigma(I)
_cod_data_source_file c0dt00074d.txt
_cod_data_source_block u44sq
_cod_depositor_comments
;
The following automatic conversions were performed:

'_symmetry_cell_setting' value 'Triclinic' changed to 'triclinic'
according to /home/saulius/struct/CIF-dictionaries/cif_core.dic
dictionary named 'cif_core.dic' version 2.4.2 from 2011-04-26.

Automatic conversion script
Id: cif_fix_values 1891 2012-01-12 08:04:46Z andrius 

2024-04-03
Z value and formula fixed to values more according to usual
chemical conventions.                 miguel
;
_cod_original_formula_sum 'Li3 Na4 O131 U22'
_cod_original_formula_weight 7445.44
_cod_original_formula_units_Z 2
_cod_original_sg_symbol_H-M P-1
_cod_database_code 7025956

loop_
_symmetry_equiv_pos_as_xyz
'x, y, z'
'-x, -y, -z'

loop_
_atom_site_label
_atom_site_type_symbol
_atom_site_fract_x
_atom_site_fract_y
_atom_site_fract_z
_atom_site_U_iso_or_equiv
_atom_site_adp_type
_atom_site_occupancy
_atom_site_symmetry_multiplicity
_atom_site_calc_flag
U1 U 0.73851(6) 0.83065(5) 0.17225(3) 0.0244(3) Uani 1 1 d
U2 U 1.21396(7) 1.01209(5) 0.12898(3) 0.0259(3) Uani 1 1 d
U3 U 0.12002(6) 1.39703(5) 0.11155(3) 0.0267(3) Uani 1 1 d
U4 U 1.28372(7) 0.89848(5) -0.01144(3) 0.0269(3) Uani 1 1 d
U5 U 0.33684(6) 1.32788(5) 0.01093(3) 0.0248(3) Uani 1 1 d
U6 U 1.19898(6) 1.00664(5) -0.11130(4) 0.0260(3) Uani 1 1 d
U7 U 0.33898(7) 0.88197(5) 0.22324(3) 0.0265(3) Uani 1 1 d
U8 U 0.59285(6) 0.78504(5) 0.12973(3) 0.0247(3) Uani 1 1 d
U9 U 0.65932(6) 0.94926(5) 0.31244(3) 0.0261(3) Uani 1 1 d
U10 U 0.52287(7) 1.33793(5) 0.05164(3) 0.0264(3) Uani 1 1 d
U11 U 1.05869(6) 1.23335(5) 0.17253(4) 0.0287(3) Uani 1 1 d
U12 U 0.72330(6) 1.11086(5) 0.25189(4) 0.0279(3) Uani 1 1 d
U13 U 0.46254(7) 1.44501(5) 0.18259(3) 0.0270(3) Uani 1 1 d
U14 U -0.00537(6) 1.34187(5) 0.31347(4) 0.0292(3) Uani 1 1 d
U15 U 0.56255(7) 1.32994(5) 0.28625(4) 0.0291(3) Uani 1 1 d
U16 U 0.27145(6) 0.98414(5) 0.35697(4) 0.0273(3) Uani 1 1 d
U17 U 0.05934(7) 1.50412(5) 0.25270(4) 0.0288(3) Uani 1 1 d
U18 U 0.22348(7) 1.53039(5) 0.28594(4) 0.0294(3) Uani 1 1 d
U19 U 0.43662(6) 1.02019(5) 0.40187(3) 0.0266(3) Uani 1 1 d
U20 U 0.09581(7) 1.22029(5) 0.40288(3) 0.0286(3) Uani 1 1 d
U21 U 0.32453(7) 1.40728(5) 0.38736(3) 0.0291(3) Uani 1 1 d
U22 U 0.26410(6) 1.25689(5) 0.44359(3) 0.0285(3) Uani 1 1 d
Na1 Na 0.2258(7) 1.2702(6) 0.2095(4) 0.057(3) Uiso 1 1 d
Na2 Na 0.3316(7) 1.1489(6) 0.2998(4) 0.063(4) Uiso 1 1 d
Na3 Na 0.5644(10) 1.0643(8) 0.2087(6) 0.115(6) Uiso 1 1 d
Na4 Na 0.3890(11) 1.2873(10) 0.2467(7) 0.140(7) Uiso 1 1 d
Li1 Li 0.361(3) 1.673(3) 0.1219(17) 0.046(13) Uiso 1 1 d
Li2 Li 0.260(3) 1.012(3) 0.5638(18) 0.058(15) Uiso 1 1 d
Li3 Li 0.407(3) 0.985(3) 0.132(2) 0.070(17) Uiso 1 1 d
O1 O 1.2331(9) 0.8898(8) -0.0760(5) 0.027(4) Uiso 1 1 d
O2 O 0.2139(10) 1.3160(9) 0.0346(6) 0.039(5) Uiso 1 1 d
O3 O 1.2124(9) 1.0283(8) -0.0352(5) 0.028(4) Uiso 1 1 d
O4 O 0.6410(10) 0.7871(8) 0.1955(6) 0.037(5) Uiso 1 1 d
O5 O 0.3754(9) 0.8770(8) 0.2959(5) 0.023(4) Uiso 1 1 d
O6 O 1.1687(9) 1.1184(8) -0.1473(5) 0.027(4) Uiso 1 1 d
O7 O 0.2297(9) 0.9623(8) 0.2939(5) 0.027(4) Uiso 1 1 d
O8 O 0.5620(10) 0.7746(9) 0.0585(6) 0.043(5) Uiso 1 1 d
O9 O 0.7628(9) 0.8617(8) 0.2421(5) 0.022(4) Uiso 1 1 d
O10 O 0.5713(9) 1.3606(8) 0.1118(5) 0.024(4) Uiso 1 1 d
O11 O 0.2230(9) 1.4323(8) 0.0745(5) 0.029(4) Uiso 1 1 d
O12 O 0.3499(10) 1.5281(9) 0.2502(6) 0.037(5) Uiso 1 1 d
O13 O 0.5557(9) 1.0354(8) 0.3816(5) 0.023(4) Uiso 1 1 d
O14 O 0.5565(10) 0.9157(8) 0.3477(6) 0.033(4) Uiso 1 1 d
O15 O 0.3227(10) 1.0012(8) 0.4183(6) 0.031(4) Uiso 1 1 d
O16 O 0.7188(9) 0.7926(8) 0.1016(5) 0.028(4) Uiso 1 1 d
O17 O 1.1471(9) 1.1329(8) 0.1022(5) 0.026(4) Uiso 1 1 d
O18 O 1.1025(9) 1.1071(8) 0.1935(6) 0.032(4) Uiso 1 1 d
O19 O 0.4596(9) 0.7948(8) 0.1551(5) 0.027(4) Uiso 1 1 d
O20 O 0.8187(9) 1.0148(8) 0.1852(5) 0.030(4) Uiso 1 1 d
O21 O 0.4208(9) 1.4468(8) 0.1137(5) 0.028(4) Uiso 1 1 d
O22 O 0.5038(9) 1.4420(8) 0.2508(5) 0.025(4) Uiso 1 1 d
O23 O 0.4657(10) 1.3273(8) -0.0069(6) 0.031(4) Uiso 1 1 d
O24 O 0.7586(10) 0.9875(8) 0.2776(6) 0.034(4) Uiso 1 1 d
O25 O 1.3177(10) 0.9234(9) 0.0571(6) 0.044(5) Uiso 1 1 d
O26 O 0.0229(9) 1.4822(8) 0.1844(5) 0.024(4) Uiso 1 1 d
O27 O 0.0200(9) 1.3507(8) 0.3878(5) 0.030(4) Uiso 1 1 d
O28 O 0.1627(9) 1.0932(8) 0.4189(5) 0.026(4) Uiso 1 1 d
O29 O 0.3658(9) 1.2975(8) 0.4289(5) 0.030(4) Uiso 1 1 d
O30 O 0.5583(9) 1.4013(8) 0.0147(5) 0.028(4) Uiso 1 1 d
O31 O 1.3777(8) 0.8866(7) -0.0541(5) 0.016(4) Uiso 1 1 d
O32 O 0.0241(9) 1.2263(8) 0.3478(5) 0.028(4) Uiso 1 1 d
O33 O 0.6880(9) 1.2348(8) 0.2259(5) 0.032(4) Uiso 1 1 d
O34 O 0.0964(10) 1.5313(9) 0.3211(6) 0.043(5) Uiso 1 1 d
O35 O 0.3059(9) 1.0431(8) 0.3196(5) 0.023(4) Uiso 1 1 d
O36 O 0.1007(9) 1.3006(7) 0.2795(5) 0.018(4) Uiso 1 1 d
O37 O 0.0239(10) 1.3580(8) 0.1487(6) 0.035(5) Uiso 1 1 d
O38 O 0.6966(9) 1.0466(8) 0.3217(5) 0.024(4) Uiso 1 1 d
O39 O 0.4615(9) 0.9705(8) 0.4520(5) 0.023(4) Uiso 1 1 d
O40 O 0.0093(8) 1.2388(7) 0.4511(5) 0.011(3) Uiso 1 1 d
O41 O 0.1907(8) 1.3358(7) 0.1406(5) 0.014(4) Uiso 1 1 d
O42 O 0.9657(10) 1.3300(9) 0.2425(6) 0.043(5) Uiso 1 1 d
O43 O 0.6239(10) 1.2117(8) 0.3205(6) 0.035(5) Uiso 1 1 d
O44 O 0.2917(10) 0.8948(8) 0.1558(6) 0.034(5) Uiso 1 1 d
O45 O 1.3387(9) 0.7618(8) -0.0312(5) 0.026(4) Uiso 1 1 d
O46 O 1.2852(9) 1.0433(8) 0.1361(5) 0.024(4) Uiso 1 1 d
O47 O 0.1576(9) 1.5479(8) 0.2273(6) 0.032(4) Uiso 1 1 d
O48 O 1.1835(9) 1.1354(8) -0.1031(5) 0.023(4) Uiso 1 1 d
O49 O 0.5415(8) 0.8886(7) 0.1349(5) 0.014(4) Uiso 1 1 d
O50 O 0.8259(9) 0.7335(8) 0.1611(5) 0.029(4) Uiso 1 1 d
O51 O 0.2234(9) 0.9473(8) 0.1977(5) 0.023(4) Uiso 1 1 d
O52 O 0.3152(9) 0.8054(8) 0.2395(5) 0.030(4) Uiso 1 1 d
O53 O 0.5791(9) 1.3849(8) 0.2114(5) 0.027(4) Uiso 1 1 d
O54 O 0.4394(9) 1.3689(7) 0.1978(5) 0.019(4) Uiso 1 1 d
O55 O 0.0843(9) 1.5092(8) 0.1649(5) 0.026(4) Uiso 1 1 d
O56 O 0.6510(9) 0.9246(8) 0.1813(5) 0.022(4) Uiso 1 1 d
O57 O 0.3923(10) 0.9321(8) 0.3802(6) 0.032(4) Uiso 1 1 d
O58 O 0.6385(9) 1.1151(8) 0.2379(5) 0.023(4) Uiso 1 1 d
O59 O 0.7031(10) 0.8350(8) 0.2604(5) 0.032(4) Uiso 1 1 d
O60 O 1.0941(9) 1.0428(8) -0.0781(5) 0.026(4) Uiso 1 1 d
O61 O 0.7191(9) 0.8920(8) 0.3494(5) 0.031(4) Uiso 1 1 d
O62 O 0.3998(9) 1.3966(8) 0.0326(5) 0.030(4) Uiso 1 1 d
O63 O 0.4163(9) 1.0653(8) 0.3513(5) 0.029(4) Uiso 1 1 d
O64 O 1.1545(9) 1.2209(8) 0.1791(5) 0.031(4) Uiso 1 1 d
O65 O 0.3186(10) 1.5361(9) 0.2124(6) 0.038(5) Uiso 1 1 d
O66 O 0.1681(9) 1.6341(8) 0.3045(5) 0.026(4) Uiso 1 1 d
O67 O 0.0520(9) 1.4611(8) 0.0792(5) 0.027(4) Uiso 1 1 d
O68 O 0.6469(9) 0.6846(8) 0.1248(6) 0.033(4) Uiso 1 1 d
O69 O 0.9725(9) 1.2361(8) 0.1612(5) 0.030(4) Uiso 1 1 d
O70 O 0.4909(9) 1.5181(8) 0.1645(5) 0.024(4) Uiso 1 1 d
O71 O 0.3683(9) 1.2635(8) 0.0530(5) 0.023(4) Uiso 1 1 d
O72 O -0.0133(10) 1.4687(9) 0.3229(6) 0.045(5) Uiso 1 1 d
O73 O 0.1828(8) 1.2014(7) 0.3512(5) 0.018(4) Uiso 1 1 d
O74 O 0.1247(9) 1.2983(8) 0.4485(5) 0.029(4) Uiso 1 1 d
O75 O 0.2749(9) 1.4308(8) 0.2670(5) 0.023(4) Uiso 1 1 d
O76 O 0.3648(9) 0.9595(8) 0.2056(5) 0.028(4) Uiso 1 1 d
O77 O 0.9834(10) 1.2576(9) 0.2605(6) 0.036(5) Uiso 1 1 d
O78 O 0.4825(9) 0.7915(8) 0.1990(6) 0.031(4) Uiso 1 1 d
O79 O 0.8030(10) 1.0847(9) 0.1667(6) 0.041(5) Uiso 1 1 d
O80 O 0.5978(9) 1.0052(8) 0.2775(5) 0.023(4) Uiso 1 1 d
O81 O 1.1904(8) 0.9084(7) 0.0300(5) 0.014(4) Uiso 1 1 d
O82 O 0.3028(9) 1.3959(7) -0.0299(5) 0.021(4) Uiso 1 1 d
O83 O 0.1483(9) 1.4082(8) 0.2367(5) 0.024(4) Uiso 1 1 d
O84 O 0.6413(9) 0.7742(8) 0.0417(5) 0.030(4) Uiso 1 1 d
O85 O 0.3434(8) 1.3440(7) 0.3371(5) 0.010(3) Uiso 1 1 d
O86 O 0.4370(10) 1.4252(8) 0.3476(6) 0.034(4) Uiso 1 1 d
O87 O -0.0261(9) 1.6032(8) 0.2682(5) 0.032(4) Uiso 1 1 d
O88 O 0.3007(9) 1.2251(8) 0.3788(5) 0.029(4) Uiso 1 1 d
O89 O 0.6193(10) 1.3673(9) 0.3046(6) 0.039(5) Uiso 1 1 d
O90 O 0.4876(9) 1.2797(8) 0.0880(5) 0.024(4) Uiso 1 1 d
O91 O 1.1407(9) 0.9846(8) 0.1229(5) 0.027(4) Uiso 1 1 d
O92 O 1.3052(8) 0.9680(7) -0.1412(5) 0.017(4) Uiso 1 1 d
O93 O 0.2298(10) 1.2937(9) 0.5057(6) 0.040(5) Uiso 1 1 d
O94 O 0.3050(9) 1.4646(8) 0.4399(5) 0.028(4) Uiso 1 1 d
O95 O 0.2095(10) 1.3902(8) 0.4317(6) 0.036(5) Uiso 1 1 d
O96 O 0.4645(10) 1.3562(9) 0.3682(6) 0.041(5) Uiso 1 1 d
O97 O 0.3184(10) 1.1274(8) 0.4583(6) 0.034(4) Uiso 1 1 d
O98 O 0.2131(11) 1.5073(9) 0.3695(6) 0.046(5) Uiso 1 1 d
O99 O 0.3832(10) 1.1476(8) 0.4499(5) 0.032(4) Uiso 1 1 d
O100 O 0.0832(10) 1.3008(8) 0.1027(6) 0.036(5) Uiso 1 1 d
O101 O 0.1297(10) 1.0875(8) 0.3825(6) 0.036(5) Uiso 1 1 d
O102 O 0.2420(10) 0.9218(8) 0.3913(6) 0.036(5) Uiso 1 1 d
O103 O 0.2837(9) 1.5178(8) 0.3476(5) 0.025(4) Uiso 1 1 d
O104 O 1.3704(10) 0.7728(9) 0.0078(6) 0.042(5) Uiso 1 1 d
O105 O 0.5089(9) 1.2909(8) 0.2655(5) 0.026(4) Uiso 1 1 d
O106 O 0.1631(10) 1.2206(8) 0.4606(6) 0.035(4) Uiso 1 1 d
O107 O -0.1110(9) 1.3804(8) 0.3514(5) 0.030(4) Uiso 1 1 d
O108 O 1.2739(10) 0.9970(9) 0.0433(6) 0.037(5) Uiso 1 1 d
O109 O -0.0383(10) 1.4608(9) 0.2833(6) 0.039(5) Uiso 1 1 d
O110 O 0.8060(10) 1.1113(9) 0.2676(6) 0.041(5) Uiso 1 1 d
O111 O 0.3403(13) 1.3009(11) 0.1703(8) 0.085(7) Uiso 1 1 d
O112 O 0.2522(15) 1.2975(13) 0.2876(9) 0.112(9) Uiso 1 1 d
O113 O 0.4570(14) 1.1715(12) 0.2893(8) 0.100(8) Uiso 1 1 d
O114 O 0.2672(14) 1.1348(12) 0.2366(8) 0.100(8) Uiso 1 1 d
O115 O 0.4616(15) 1.0264(13) 0.2296(9) 0.108(9) Uiso 1 1 d
O116 O 0.5158(17) 1.1766(15) 0.1685(10) 0.141(11) Uiso 1 1 d
O117 O 0.4746(9) 0.6677(8) 0.1083(5) 0.025(4) Uiso 1 1 d
O118 O 1.2945(9) 0.7703(8) 0.1042(5) 0.032(4) Uiso 1 1 d
O119 O 0.3000(10) 1.6784(9) 0.1920(6) 0.040(5) Uiso 1 1 d
O120 O 0.2497(11) 0.9661(10) 0.5072(6) 0.057(6) Uiso 1 1 d
O121 O 0.3849(9) 1.5864(8) 0.0827(5) 0.032(4) Uiso 1 1 d
O122 O 1.4527(15) 0.9180(13) 0.0606(9) 0.114(9) Uiso 1 1 d
O123 O 0.2324(13) 1.1200(11) 0.5547(8) 0.085(7) Uiso 1 1 d
O124 O 0.3799(14) 0.9569(12) 0.5502(8) 0.105(8) Uiso 1 1 d
O125 O 0.7778(14) 1.0317(12) 0.3809(8) 0.105(8) Uiso 1 1 d
O126 O 0.4217(16) 1.0653(14) 0.1446(9) 0.127(10) Uiso 1 1 d
O127 O 1.3628(11) 0.7729(10) -0.1492(7) 0.056(6) Uiso 1 1 d
O128 O 0.5024(15) 0.9091(13) 0.2707(9) 0.101(8) Uiso 1 1 d
O129 O 0.2786(13) 1.4441(11) 0.1477(7) 0.074(7) Uiso 1 1 d
O130 O 0.5021(14) 1.1812(12) 0.3571(8) 0.089(7) Uiso 1 1 d
O131 O 0.1544(19) 1.1089(16) 0.2690(11) 0.157(12) Uiso 1 1 d

loop_
_atom_site_aniso_label
_atom_site_aniso_U_11
_atom_site_aniso_U_22
_atom_site_aniso_U_33
_atom_site_aniso_U_23
_atom_site_aniso_U_13
_atom_site_aniso_U_12
U1 0.0355(7) 0.0220(6) 0.0198(6) 0.0036(4) -0.0130(5) -0.0155(5)
U2 0.0405(7) 0.0227(6) 0.0200(6) 0.0051(5) -0.0148(5) -0.0173(5)
U3 0.0384(7) 0.0212(6) 0.0224(6) 0.0058(5) -0.0179(6) -0.0119(5)
U4 0.0465(8) 0.0226(6) 0.0196(6) 0.0065(5) -0.0153(6) -0.0210(6)
U5 0.0424(7) 0.0195(5) 0.0178(6) 0.0047(4) -0.0141(5) -0.0172(5)
U6 0.0378(7) 0.0242(6) 0.0214(6) 0.0063(5) -0.0135(5) -0.0177(5)
U7 0.0442(7) 0.0226(6) 0.0201(6) 0.0065(5) -0.0156(5) -0.0197(6)
U8 0.0401(7) 0.0212(6) 0.0202(6) 0.0045(4) -0.0148(5) -0.0183(5)
U9 0.0371(7) 0.0228(6) 0.0203(6) 0.0061(5) -0.0174(5) -0.0120(5)
U10 0.0481(8) 0.0204(5) 0.0219(6) 0.0069(5) -0.0186(6) -0.0216(6)
U11 0.0388(8) 0.0247(6) 0.0252(6) 0.0051(5) -0.0179(6) -0.0135(6)
U12 0.0386(7) 0.0271(6) 0.0256(6) 0.0052(5) -0.0199(6) -0.0169(6)
U13 0.0478(8) 0.0212(6) 0.0230(6) 0.0078(5) -0.0199(6) -0.0209(6)
U14 0.0337(7) 0.0256(6) 0.0224(6) 0.0026(5) -0.0128(5) -0.0086(5)
U15 0.0448(8) 0.0245(6) 0.0273(6) 0.0062(5) -0.0223(6) -0.0184(6)
U16 0.0398(7) 0.0240(6) 0.0209(6) 0.0065(5) -0.0154(5) -0.0151(5)
U17 0.0425(8) 0.0205(6) 0.0216(6) 0.0039(5) -0.0174(6) -0.0107(5)
U18 0.0474(8) 0.0187(5) 0.0243(6) 0.0064(5) -0.0206(6) -0.0133(5)
U19 0.0391(7) 0.0241(6) 0.0174(6) 0.0065(5) -0.0161(5) -0.0126(5)
U20 0.0379(7) 0.0264(6) 0.0197(6) 0.0053(5) -0.0132(5) -0.0129(5)
U21 0.0463(8) 0.0228(6) 0.0206(6) 0.0044(5) -0.0187(6) -0.0147(5)
U22 0.0417(7) 0.0237(6) 0.0179(6) 0.0042(4) -0.0159(5) -0.0114(5)

loop_
_atom_type_symbol
_atom_type_description
_atom_type_scat_dispersion_real
_atom_type_scat_dispersion_imag
_atom_type_scat_source
O O 0.0106 0.0060 'International Tables Vol C Tables 4.2.6.8 and 6.1.1.4'
Li Li -0.0003 0.0001 'International Tables Vol C Tables 4.2.6.8 and 6.1.1.4'
Na Na 0.0362 0.0249 'International Tables Vol C Tables 4.2.6.8 and 6.1.1.4'
U U -9.6767 9.6646 'International Tables Vol C Tables 4.2.6.8 and 6.1.1.4'

loop_
_geom_angle_atom_site_label_1
_geom_angle_atom_site_label_2
_geom_angle_atom_site_label_3
_geom_angle
_geom_angle_site_symmetry_1
_geom_angle_site_symmetry_3
O56 U1 O50 177.3(6) . .
O56 U1 O9 92.9(5) . .
O50 U1 O9 89.7(6) . .
O56 U1 O4 85.5(6) . .
O50 U1 O4 92.9(6) . .
O9 U1 O4 110.3(5) . .
O56 U1 O16 89.9(6) . .
O50 U1 O16 87.5(6) . .
O9 U1 O16 177.2(5) . .
O4 U1 O16 69.3(5) . .
O56 U1 O6 91.2(6) . 2_775
O50 U1 O6 90.3(6) . 2_775
O9 U1 O6 71.1(5) . 2_775
O4 U1 O6 176.5(5) . 2_775
O16 U1 O6 109.5(5) . 2_775
O56 U1 O48 88.8(5) . 2_775
O50 U1 O48 91.1(6) . 2_775
O9 U1 O48 106.8(5) . 2_775
O4 U1 O48 142.7(5) . 2_775
O16 U1 O48 73.9(5) . 2_775
O6 U1 O48 35.7(4) 2_775 2_775
O56 U1 O59 90.6(6) . .
O50 U1 O59 91.2(6) . .
O9 U1 O59 35.4(4) . .
O4 U1 O59 74.9(5) . .
O16 U1 O59 144.0(5) . .
O6 U1 O59 106.5(5) 2_775 .
O48 U1 O59 142.1(5) 2_775 .
O56 U1 U8 77.8(4) . .
O50 U1 U8 99.6(5) . .
O9 U1 U8 144.0(4) . .
O4 U1 U8 35.2(4) . .
O16 U1 U8 36.3(4) . .
O6 U1 U8 142.6(3) 2_775 .
O48 U1 U8 107.7(3) 2_775 .
O59 U1 U8 109.2(4) . .
O56 U1 Na3 13.5(5) . .
O50 U1 Na3 169.1(5) . .
O9 U1 Na3 80.9(4) . .
O4 U1 Na3 95.6(4) . .
O16 U1 Na3 101.9(4) . .
O6 U1 Na3 81.5(4) 2_775 .
O48 U1 Na3 86.3(4) 2_775 .
O59 U1 Na3 84.5(4) . .
U8 U1 Na3 91.2(2) . .
O91 U2 O46 178.0(6) . .
O91 U2 O18 85.8(6) . .
O46 U2 O18 92.4(6) . .
O91 U2 O108 91.6(6) . .
O46 U2 O108 89.1(6) . .
O18 U2 O108 138.4(5) . .
O91 U2 O25 90.9(6) . .
O46 U2 O25 90.8(6) . .
O18 U2 O25 172.9(5) . .
O108 U2 O25 35.3(5) . .
O91 U2 O51 89.8(6) . 1_655
O46 U2 O51 90.6(5) . 1_655
O18 U2 O51 77.8(5) . 1_655
O108 U2 O51 143.8(5) . 1_655
O25 U2 O51 108.5(5) . 1_655
O91 U2 O44 93.7(6) . 1_655
O46 U2 O44 87.8(6) . 1_655
O18 U2 O44 112.7(5) . 1_655
O108 U2 O44 108.9(5) . 1_655
O25 U2 O44 73.7(5) . 1_655
O51 U2 O44 34.9(4) 1_655 1_655
O91 U2 O17 92.4(6) . .
O46 U2 O17 86.1(5) . .
O18 U2 O17 68.3(5) . .
O108 U2 O17 70.4(5) . .
O25 U2 O17 105.7(5) . .
O51 U2 O17 145.7(5) 1_655 .
O44 U2 O17 173.9(5) 1_655 .
O91 U2 Li3 157.4(9) . 1_655
O46 U2 Li3 24.5(9) . 1_655
O18 U2 Li3 110.9(9) . 1_655
O108 U2 Li3 85.6(10) . 1_655
O25 U2 Li3 74.0(9) . 1_655
O51 U2 Li3 79.5(9) 1_655 1_655
O44 U2 Li3 66.3(9) 1_655 1_655
O17 U2 Li3 107.6(9) . 1_655
O91 U2 U11 97.3(4) . .
O46 U2 U11 80.7(4) . .
O18 U2 U11 34.6(4) . .
O108 U2 U11 105.4(4) . .
O25 U2 U11 140.3(4) . .
O51 U2 U11 110.3(3) 1_655 .
O44 U2 U11 143.5(4) 1_655 .
O17 U2 U11 35.5(3) . .
Li3 U2 U11 105.0(8) 1_655 .
O41 U3 O67 176.7(6) . .
O41 U3 O37 93.0(6) . .
O67 U3 O37 90.3(6) . .
O41 U3 O26 94.0(5) . .
O67 U3 O26 87.8(6) . .
O37 U3 O26 70.1(5) . .
O41 U3 O11 84.5(5) . .
O67 U3 O11 92.2(6) . .
O37 U3 O11 177.4(5) . .
O26 U3 O11 110.6(5) . .
O41 U3 O2 89.7(6) . .
O67 U3 O2 88.6(6) . .
O37 U3 O2 110.3(5) . .
O26 U3 O2 176.3(5) . .
O11 U3 O2 69.1(5) . .
O41 U3 O100 90.5(5) . .
O67 U3 O100 91.7(6) . .
O37 U3 O100 36.9(5) . .
O26 U3 O100 107.1(5) . .
O11 U3 O100 142.2(5) . .
O2 U3 O100 73.4(5) . .
O41 U3 O55 90.2(5) . .
O67 U3 O55 89.5(5) . .
O37 U3 O55 106.8(5) . .
O26 U3 O55 36.8(4) . .
O11 U3 O55 73.8(5) . .
O2 U3 O55 142.8(5) . .
O100 U3 O55 143.8(5) . .
O41 U3 U5 76.8(4) . .
O67 U3 U5 100.1(5) . .
O37 U3 U5 143.0(4) . .
O26 U3 U5 144.9(4) . .
O11 U3 U5 35.7(3) . .
O2 U3 U5 35.8(4) . .
O100 U3 U5 106.8(4) . .
O55 U3 U5 108.6(4) . .
O41 U3 Na1 15.3(5) . .
O67 U3 Na1 167.7(5) . .
O37 U3 Na1 80.4(4) . .
O26 U3 Na1 81.5(4) . .
O11 U3 Na1 97.2(4) . .
O2 U3 Na1 102.2(4) . .
O100 U3 Na1 85.8(4) . .
O55 U3 Na1 85.6(4) . .
U5 U3 Na1 92.10(16) . .
O81 U4 O31 178.5(6) . .
O81 U4 O45 90.4(5) . .
O31 U4 O45 88.4(5) . .
O81 U4 O25 89.6(6) . .
O31 U4 O25 91.6(6) . .
O45 U4 O25 109.2(5) . .
O81 U4 O1 86.4(5) . .
O31 U4 O1 92.5(5) . .
O45 U4 O1 77.3(5) . .
O25 U4 O1 172.5(5) . .
O81 U4 O108 90.3(6) . .
O31 U4 O108 91.2(6) . .
O45 U4 O108 143.5(5) . .
O25 U4 O108 34.3(5) . .
O1 U4 O108 139.2(5) . .
O81 U4 O104 94.0(6) . .
O31 U4 O104 85.6(6) . .
O45 U4 O104 36.4(5) . .
O25 U4 O104 72.9(5) . .
O1 U4 O104 113.7(5) . .
O108 U4 O104 107.1(5) . .
O81 U4 O3 93.2(5) . .
O31 U4 O3 87.3(5) . .
O45 U4 O3 146.3(5) . .
O25 U4 O3 104.4(5) . .
O1 U4 O3 69.6(5) . .
O108 U4 O3 70.0(5) . .
O104 U4 O3 172.3(5) . .
O81 U4 U6 98.4(4) . .
O31 U4 U6 81.2(4) . .
O45 U4 U6 110.8(3) . .
O25 U4 U6 139.1(4) . .
O1 U4 U6 35.9(3) . .
O108 U4 U6 105.2(4) . .
O104 U4 U6 145.2(4) . .
O3 U4 U6 35.5(3) . .
O71 U5 O82 178.0(6) . .
O71 U5 O84 89.9(5) . 2_675
O82 U5 O84 91.9(5) . 2_675
O71 U5 O11 94.0(6) . .
O82 U5 O11 84.0(6) . .
O84 U5 O11 137.9(5) 2_675 .
O71 U5 O23 86.5(6) . .
O82 U5 O23 93.7(6) . .
O84 U5 O23 108.8(5) 2_675 .
O11 U5 O23 113.3(5) . .
O71 U5 O2 86.5(6) . .
O82 U5 O2 93.3(6) . .
O84 U5 O2 70.2(5) 2_675 .
O11 U5 O2 68.2(5) . .
O23 U5 O2 172.9(5) . .
O71 U5 O62 89.6(5) . .
O82 U5 O62 89.3(5) . .
O84 U5 O62 145.2(5) 2_675 .
O11 U5 O62 76.8(5) . .
O23 U5 O62 36.5(4) . .
O2 U5 O62 144.4(5) . .
O71 U5 O8 90.9(6) . 2_675
O82 U5 O8 91.1(6) . 2_675
O84 U5 O8 35.9(5) 2_675 2_675
O11 U5 O8 172.2(5) . 2_675
O23 U5 O8 73.0(5) . 2_675
O2 U5 O8 106.1(5) . 2_675
O62 U5 O8 109.3(5) . 2_675
O71 U5 U3 80.8(5) . .
O82 U5 U3 97.8(4) . .
O84 U5 U3 105.0(4) 2_675 .
O11 U5 U3 35.3(3) . .
O23 U5 U3 143.9(4) . .
O2 U5 U3 35.2(4) . .
O62 U5 U3 109.3(4) . .
O8 U5 U3 140.4(4) 2_675 .
O92 U6 O60 176.4(6) . .
O92 U6 O6 92.0(6) . .
O60 U6 O6 90.9(6) . .
O92 U6 O20 91.4(6) . 2_775
O60 U6 O20 91.6(6) . 2_775
O6 U6 O20 71.8(5) . 2_775
O92 U6 O3 90.5(6) . .
O60 U6 O3 86.5(6) . .
O6 U6 O3 108.9(5) . .
O20 U6 O3 177.9(5) 2_775 .
O92 U6 O1 86.8(5) . .
O60 U6 O1 90.3(6) . .
O6 U6 O1 178.6(5) . .
O20 U6 O1 107.5(5) 2_775 .
O3 U6 O1 71.8(5) . .
O92 U6 O48 89.2(5) . .
O60 U6 O48 91.8(6) . .
O6 U6 O48 36.0(4) . .
O20 U6 O48 107.7(5) 2_775 .
O3 U6 O48 73.1(5) . .
O1 U6 O48 144.7(5) . .
O92 U6 O79 91.0(6) . 2_775
O60 U6 O79 90.3(6) . 2_775
O6 U6 O79 105.8(5) . 2_775
O20 U6 O79 34.1(4) 2_775 2_775
O3 U6 O79 145.1(5) . 2_775
O1 U6 O79 73.5(5) . 2_775
O48 U6 O79 141.8(5) . 2_775
O92 U6 U4 79.2(4) . .
O60 U6 U4 97.1(5) . .
O6 U6 U4 144.3(4) . .
O20 U6 U4 142.1(3) 2_775 .
O3 U6 U4 37.7(3) . .
O1 U6 U4 36.0(3) . .
O48 U6 U4 108.8(3) . .
O79 U6 U4 108.8(4) 2_775 .
O92 U6 Na3 12.9(5) . 2_775
O60 U6 Na3 170.7(5) . 2_775
O6 U6 Na3 82.0(4) . 2_775
O20 U6 Na3 80.5(4) 2_775 2_775
O3 U6 Na3 101.4(4) . 2_775
O1 U6 Na3 96.7(4) . 2_775
O48 U6 Na3 86.0(4) . 2_775
O79 U6 Na3 85.9(4) 2_775 2_775
U4 U6 Na3 92.1(2) . 2_775
O52 U7 O76 179.0(7) . .
O52 U7 O7 88.8(6) . .
O76 U7 O7 92.2(6) . .
O52 U7 O51 91.7(6) . .
O76 U7 O51 88.4(5) . .
O7 U7 O51 75.1(5) . .
O52 U7 O78 90.3(6) . .
O76 U7 O78 89.0(6) . .
O7 U7 O78 138.7(5) . .
O51 U7 O78 146.1(5) . .
O52 U7 O44 91.1(6) . .
O76 U7 O44 88.4(6) . .
O7 U7 O44 110.1(5) . .
O51 U7 O44 35.1(5) . .
O78 U7 O44 111.1(5) . .
O52 U7 O19 90.8(6) . .
O76 U7 O19 88.2(6) . .
O7 U7 O19 174.6(5) . .
O51 U7 O19 110.3(5) . .
O78 U7 O19 35.9(4) . .
O44 U7 O19 75.2(5) . .
O52 U7 O5 88.9(6) . .
O76 U7 O5 91.6(5) . .
O7 U7 O5 65.1(5) . .
O51 U7 O5 140.2(5) . .
O78 U7 O5 73.7(5) . .
O44 U7 O5 175.2(5) . .
O19 U7 O5 109.5(5) . .
O52 U7 Li3 151.2(10) . .
O76 U7 Li3 27.9(9) . .
O7 U7 Li3 114.1(9) . .
O51 U7 Li3 78.4(9) . .
O78 U7 Li3 83.7(9) . .
O44 U7 Li3 65.3(9) . .
O19 U7 Li3 68.1(9) . .
O5 U7 Li3 116.0(9) . .
O52 U7 U16 97.7(5) . .
O76 U7 U16 83.2(4) . .
O7 U7 U16 33.1(4) . .
O51 U7 U16 106.6(3) . .
O78 U7 U16 106.6(4) . .
O44 U7 U16 141.2(4) . .
O19 U7 U16 141.8(4) . .
O5 U7 U16 34.2(3) . .
Li3 U7 U16 111.0(8) . .
O68 U8 O49 177.2(7) . .
O68 U8 O8 91.0(6) . .
O49 U8 O8 90.7(5) . .
O68 U8 O4 85.7(6) . .
O49 U8 O4 92.5(5) . .
O8 U8 O4 173.2(6) . .
O68 U8 O19 94.5(6) . .
O49 U8 O19 88.1(5) . .
O8 U8 O19 71.9(5) . .
O4 U8 O19 114.2(5) . .
O68 U8 O78 89.9(6) . .
O49 U8 O78 91.7(5) . .
O8 U8 O78 107.4(5) . .
O4 U8 O78 78.6(5) . .
O19 U8 O78 35.7(4) . .
O68 U8 O84 90.6(6) . .
O49 U8 O84 89.4(5) . .
O8 U8 O84 35.9(5) . .
O4 U8 O84 138.0(5) . .
O19 U8 O84 107.8(5) . .
O78 U8 O84 143.3(5) . .
O68 U8 O16 92.9(6) . .
O49 U8 O16 84.5(5) . .
O8 U8 O16 105.8(5) . .
O4 U8 O16 68.5(5) . .
O19 U8 O16 172.3(5) . .
O78 U8 O16 146.7(5) . .
O84 U8 O16 69.9(5) . .
O68 U8 U1 98.3(5) . .
O49 U8 U1 79.0(4) . .
O8 U8 U1 140.5(4) . .
O4 U8 U1 34.9(4) . .
O19 U8 U1 144.3(3) . .
O78 U8 U1 111.0(4) . .
O84 U8 U1 105.2(4) . .
O16 U8 U1 35.8(3) . .
O80 U9 O61 178.1(7) . .
O80 U9 O13 87.9(6) . .
O61 U9 O13 90.9(6) . .
O80 U9 O9 91.6(6) . .
O61 U9 O9 89.6(6) . .
O13 U9 O9 179.1(5) . .
O80 U9 O14 86.9(6) . .
O61 U9 O14 91.3(6) . .
O13 U9 O14 67.3(5) . .
O9 U9 O14 112.0(5) . .
O80 U9 O24 91.8(6) . .
O61 U9 O24 90.1(6) . .
O13 U9 O24 111.2(5) . .
O9 U9 O24 69.5(5) . .
O14 U9 O24 178.0(5) . .
O80 U9 O59 89.6(6) . .
O61 U9 O59 90.4(6) . .
O13 U9 O59 143.0(5) . .
O9 U9 O59 36.2(5) . .
O14 U9 O59 75.8(5) . .
O24 U9 O59 105.7(5) . .
O80 U9 O38 90.9(5) . .
O61 U9 O38 90.3(6) . .
O13 U9 O38 75.1(5) . .
O9 U9 O38 105.7(5) . .
O14 U9 O38 142.3(5) . .
O24 U9 O38 36.2(4) . .
O59 U9 O38 141.9(5) . .
O80 U9 U19 77.5(5) . .
O61 U9 U19 100.7(5) . .
O13 U9 U19 35.3(3) . .
O9 U9 U19 143.9(3) . .
O14 U9 U19 34.2(4) . .
O24 U9 U19 143.9(4) . .
O59 U9 U19 108.5(4) . .
O38 U9 U19 108.8(3) . .
O80 U9 Na3 12.1(5) . .
O61 U9 Na3 169.7(5) . .
O13 U9 Na3 98.1(4) . .
O9 U9 Na3 81.4(4) . .
O14 U9 Na3 96.7(4) . .
O24 U9 Na3 82.1(4) . .
O59 U9 Na3 85.3(4) . .
O38 U9 Na3 87.4(4) . .
U19 U9 Na3 89.6(2) . .
O90 U10 O30 178.6(6) . .
O90 U10 O45 90.5(6) . 2_775
O30 U10 O45 90.4(6) . 2_775
O90 U10 O10 91.2(6) . .
O30 U10 O10 88.1(5) . .
O45 U10 O10 73.4(5) 2_775 .
O90 U10 O62 89.7(6) . .
O30 U10 O62 90.1(6) . .
O45 U10 O62 148.5(5) 2_775 .
O10 U10 O62 138.0(5) . .
O90 U10 O23 90.9(6) . .
O30 U10 O23 89.7(6) . .
O45 U10 O23 111.2(5) 2_775 .
O10 U10 O23 174.9(5) . .
O62 U10 O23 37.3(5) . .
O90 U10 O104 91.1(6) . 2_775
O30 U10 O104 90.3(6) . 2_775
O45 U10 O104 37.3(5) 2_775 2_775
O10 U10 O104 110.7(5) . 2_775
O62 U10 O104 111.2(5) . 2_775
O23 U10 O104 73.9(5) . 2_775
O90 U10 O21 88.4(6) . .
O30 U10 O21 90.2(5) . .
O45 U10 O21 139.6(5) 2_775 .
O10 U10 O21 66.2(5) . .
O62 U10 O21 71.9(5) . .
O23 U10 O21 109.2(5) . .
O104 U10 O21 176.9(5) 2_775 .
O90 U10 U13 81.2(4) . .
O30 U10 U13 97.5(4) . .
O45 U10 U13 105.6(3) 2_775 .
O10 U10 U13 33.6(4) . .
O62 U10 U13 105.5(4) . .
O23 U10 U13 142.4(4) . .
O104 U10 U13 142.4(4) 2_775 .
O21 U10 U13 34.5(3) . .
O69 U11 O64 173.8(7) . .
O69 U11 O42 89.7(6) . .
O64 U11 O42 96.5(6) . .
O69 U11 O18 91.9(6) . .
O64 U11 O18 84.7(6) . .
O42 U11 O18 111.2(5) . .
O69 U11 O37 91.0(6) . 1_655
O64 U11 O37 92.1(6) . 1_655
O42 U11 O37 71.2(5) . 1_655
O18 U11 O37 176.2(5) . 1_655
O69 U11 O17 87.4(6) . .
O64 U11 O17 86.5(6) . .
O42 U11 O17 176.6(5) . .
O18 U11 O17 67.4(5) . .
O37 U11 O17 110.5(5) 1_655 .
O69 U11 O77 89.3(6) . .
O64 U11 O77 95.0(6) . .
O42 U11 O77 35.0(5) . .
O18 U11 O77 76.2(5) . .
O37 U11 O77 106.2(5) 1_655 .
O17 U11 O77 143.2(5) . .
O69 U11 O100 91.6(6) . 1_655
O64 U11 O100 87.8(6) . 1_655
O42 U11 O100 106.9(5) . 1_655
O18 U11 O100 141.7(5) . 1_655
O37 U11 O100 35.8(5) 1_655 1_655
O17 U11 O100 74.8(5) . 1_655
O77 U11 O100 141.9(5) . 1_655
O69 U11 U2 97.9(4) . .
O64 U11 U2 76.4(4) . .
O42 U11 U2 143.9(4) . .
O18 U11 U2 33.8(4) . .
O37 U11 U2 143.3(4) 1_655 .
O17 U11 U2 35.3(3) . .
O77 U11 U2 109.5(4) . .
O100 U11 U2 108.1(4) 1_655 .
O69 U11 Na1 169.3(5) . 1_655
O64 U11 Na1 16.7(5) . 1_655
O42 U11 Na1 81.1(4) . 1_655
O18 U11 Na1 96.5(4) . 1_655
O37 U11 Na1 80.8(4) 1_655 1_655
O17 U11 Na1 102.0(4) . 1_655
O77 U11 Na1 86.3(4) . 1_655
O100 U11 Na1 85.9(4) 1_655 1_655
U2 U11 Na1 92.75(15) . 1_655
O58 U12 O110 177.3(7) . .
O58 U12 O20 91.6(6) . .
O110 U12 O20 90.8(6) . .
O58 U12 O79 91.0(6) . .
O110 U12 O79 90.4(6) . .
O20 U12 O79 35.1(5) . .
O58 U12 O43 88.2(6) . .
O110 U12 O43 89.3(6) . .
O20 U12 O43 179.3(5) . .
O79 U12 O43 144.3(5) . .
O58 U12 O24 92.0(6) . .
O110 U12 O24 89.9(6) . .
O20 U12 O24 71.2(5) . .
O79 U12 O24 106.3(5) . .
O43 U12 O24 109.4(5) . .
O58 U12 O33 88.0(6) . .
O110 U12 O33 90.1(6) . .
O20 U12 O33 108.7(5) . .
O79 U12 O33 73.6(5) . .
O43 U12 O33 70.7(5) . .
O24 U12 O33 179.9(7) . .
O58 U12 O38 90.7(6) . .
O110 U12 O38 89.8(6) . .
O20 U12 O38 107.0(5) . .
O79 U12 O38 142.0(5) . .
O43 U12 O38 73.7(5) . .
O24 U12 O38 35.7(4) . .
O33 U12 O38 144.4(5) . .
O58 U12 U15 77.7(4) . .
O110 U12 U15 99.6(5) . .
O20 U12 U15 142.0(4) . .
O79 U12 U15 107.9(4) . .
O43 U12 U15 37.4(4) . .
O24 U12 U15 144.4(4) . .
O33 U12 U15 35.7(4) . .
O38 U12 U15 109.5(3) . .
O58 U12 Na3 13.7(5) . .
O110 U12 Na3 169.0(5) . .
O20 U12 Na3 80.5(4) . .
O79 U12 Na3 86.3(4) . .
O43 U12 Na3 99.4(4) . .
O24 U12 Na3 81.0(4) . .
O33 U12 Na3 99.0(4) . .
O38 U12 Na3 86.4(4) . .
U15 U12 Na3 91.3(2) . .
O54 U13 O70 176.9(7) . .
O54 U13 O12 90.1(6) . .
O70 U13 O12 93.0(6) . .
O54 U13 O22 92.3(5) . .
O70 U13 O22 88.6(6) . .
O12 U13 O22 69.8(5) . .
O54 U13 O10 88.5(5) . .
O70 U13 O10 88.4(6) . .
O12 U13 O10 176.5(5) . .
O22 U13 O10 113.4(5) . .
O54 U13 O21 87.1(5) . .
O70 U13 O21 92.0(6) . .
O12 U13 O21 110.3(5) . .
O22 U13 O21 179.4(5) . .
O10 U13 O21 66.4(5) . .
O54 U13 O65 89.4(6) . .
O70 U13 O65 93.2(6) . .
O12 U13 O65 34.5(5) . .
O22 U13 O65 104.3(5) . .
O10 U13 O65 142.2(5) . .
O21 U13 O65 75.8(5) . .
O54 U13 O53 90.9(5) . .
O70 U13 O53 88.1(6) . .
O12 U13 O53 105.5(5) . .
O22 U13 O53 35.7(4) . .
O10 U13 O53 77.7(5) . .
O21 U13 O53 144.1(5) . .
O65 U13 O53 140.0(5) . .
O54 U13 U10 78.7(4) . .
O70 U13 U10 98.8(4) . .
O12 U13 U10 142.6(4) . .
O22 U13 U10 145.2(4) . .
O10 U13 U10 33.9(3) . .
O21 U13 U10 34.5(3) . .
O65 U13 U10 109.0(4) . .
O53 U13 U10 110.2(3) . .
O36 U14 O107 176.0(6) . .
O36 U14 O42 91.4(6) . 1_455
O107 U14 O42 91.9(6) . 1_455
O36 U14 O109 92.9(6) . .
O107 U14 O109 90.3(6) . .
O42 U14 O109 73.7(5) 1_455 .
O36 U14 O32 88.9(6) . .
O107 U14 O32 87.9(6) . .
O42 U14 O32 108.7(5) 1_455 .
O109 U14 O32 177.1(5) . .
O36 U14 O27 90.6(6) . .
O107 U14 O27 86.1(6) . .
O42 U14 O27 176.9(5) 1_455 .
O109 U14 O27 108.6(5) . .
O32 U14 O27 69.0(5) . .
O36 U14 O77 90.4(6) . 1_455
O107 U14 O77 90.9(6) . 1_455
O42 U14 O77 35.3(5) 1_455 1_455
O109 U14 O77 109.0(5) . 1_455
O32 U14 O77 73.3(5) . 1_455
O27 U14 O77 142.3(5) . 1_455
O36 U14 O72 88.8(6) . .
O107 U14 O72 92.4(6) . .
O42 U14 O72 107.5(5) 1_455 .
O109 U14 O72 34.0(5) . .
O32 U14 O72 143.7(5) . .
O27 U14 O72 74.9(5) . .
O77 U14 O72 142.9(5) 1_455 .
O36 U14 U20 77.8(4) . .
O107 U14 U20 98.2(5) . .
O42 U14 U20 142.0(4) 1_455 .
O109 U14 U20 142.2(4) . .
O32 U14 U20 36.0(3) . .
O27 U14 U20 36.4(3) . .
O77 U14 U20 107.6(4) 1_455 .
O72 U14 U20 108.5(4) . .
O36 U14 Na1 12.8(5) . .
O107 U14 Na1 171.2(5) . .
O42 U14 Na1 80.9(4) 1_455 .
O109 U14 Na1 83.0(4) . .
O32 U14 Na1 99.1(4) . .
O27 U14 Na1 101.3(4) . .
O77 U14 Na1 86.1(4) 1_455 .
O72 U14 Na1 85.1(4) . .
U20 U14 Na1 90.53(15) . .
O89 U15 O105 177.7(7) . .
O89 U15 O22 89.2(6) . .
O105 U15 O22 90.6(5) . .
O89 U15 O33 89.5(6) . .
O105 U15 O33 88.4(6) . .
O22 U15 O33 108.4(5) . .
O89 U15 O86 90.1(6) . .
O105 U15 O86 92.0(6) . .
O22 U15 O86 72.1(5) . .
O33 U15 O86 179.4(5) . .
O89 U15 O96 94.7(6) . .
O105 U15 O96 87.5(6) . .
O22 U15 O96 106.1(5) . .
O33 U15 O96 145.2(5) . .
O86 U15 O96 34.3(5) . .
O89 U15 O53 90.0(6) . .
O105 U15 O53 88.5(6) . .
O22 U15 O53 35.6(4) . .
O33 U15 O53 72.8(5) . .
O86 U15 O53 107.7(5) . .
O96 U15 O53 141.5(5) . .
O89 U15 O43 92.2(6) . .
O105 U15 O43 88.0(6) . .
O22 U15 O43 178.1(5) . .
O33 U15 O43 70.3(5) . .
O86 U15 O43 109.2(5) . .
O96 U15 O43 75.0(5) . .
O53 U15 O43 143.0(5) . .
O89 U15 U12 100.9(5) . .
O105 U15 U12 77.9(4) . .
O22 U15 U12 142.0(4) . .
O33 U15 U12 36.3(4) . .
O86 U15 U12 143.4(4) . .
O96 U15 U12 109.4(4) . .
O53 U15 U12 107.1(3) . .
O43 U15 U12 36.4(4) . .
O102 U16 O35 176.9(7) . .
O102 U16 O7 91.6(6) . .
O35 U16 O7 87.2(6) . .
O102 U16 O5 89.5(6) . .
O35 U16 O5 87.4(6) . .
O7 U16 O5 65.8(5) . .
O102 U16 O15 89.2(6) . .
O35 U16 O15 91.8(6) . .
O7 U16 O15 176.5(5) . .
O5 U16 O15 110.8(5) . .
O102 U16 O57 89.0(6) . .
O35 U16 O57 90.0(6) . .
O7 U16 O57 139.9(5) . .
O5 U16 O57 74.1(5) . .
O15 U16 O57 36.7(5) . .
O102 U16 O28 90.0(6) . .
O35 U16 O28 93.1(5) . .
O7 U16 O28 112.9(5) . .
O5 U16 O28 178.6(5) . .
O15 U16 O28 70.5(5) . .
O57 U16 O28 107.2(5) . .
O102 U16 O101 91.6(6) . .
O35 U16 O101 90.9(6) . .
O7 U16 O101 78.3(5) . .
O5 U16 O101 144.1(5) . .
O15 U16 O101 105.1(5) . .
O57 U16 O101 141.8(5) . .
O28 U16 O101 34.6(4) . .
O102 U16 U7 99.9(5) . .
O35 U16 U7 77.6(4) . .
O7 U16 U7 32.8(4) . .
O5 U16 U7 35.2(3) . .
O15 U16 U7 143.7(4) . .
O57 U16 U7 107.8(4) . .
O28 U16 U7 143.7(3) . .
O101 U16 U7 109.7(4) . .
O102 U16 Na2 170.3(5) . .
O35 U16 Na2 12.3(5) . .
O7 U16 Na2 96.9(4) . .
O5 U16 Na2 98.2(4) . .
O15 U16 Na2 82.6(4) . .
O57 U16 Na2 87.4(4) . .
O28 U16 Na2 82.5(4) . .
O101 U16 Na2 85.6(4) . .
U7 U16 Na2 89.80(16) . .
O83 U17 O87 176.4(6) . .
O83 U17 O109 94.4(6) . .
O87 U17 O109 89.1(6) . .
O83 U17 O47 85.5(6) . .
O87 U17 O47 91.0(6) . .
O109 U17 O47 176.2(5) . .
O83 U17 O72 91.3(6) . .
O87 U17 O72 91.2(6) . .
O109 U17 O72 34.5(5) . .
O47 U17 O72 141.8(5) . .
O83 U17 O26 91.8(5) . .
O87 U17 O26 89.9(6) . .
O109 U17 O26 73.2(5) . .
O47 U17 O26 110.6(5) . .
O72 U17 O26 107.6(5) . .
O83 U17 O55 89.0(6) . .
O87 U17 O55 90.5(6) . .
O109 U17 O55 109.0(5) . .
O47 U17 O55 74.7(5) . .
O72 U17 O55 143.4(5) . .
O26 U17 O55 35.8(4) . .
O83 U17 O34 89.6(6) . .
O87 U17 O34 88.7(6) . .
O109 U17 O34 108.6(5) . .
O47 U17 O34 67.6(5) . .
O72 U17 O34 74.3(5) . .
O26 U17 O34 177.6(5) . .
O55 U17 O34 142.4(5) . .
O83 U17 U18 75.9(4) . .
O87 U17 U18 101.0(5) . .
O109 U17 U18 141.3(4) . .
O47 U17 U18 35.1(4) . .
O72 U17 U18 107.3(4) . .
O26 U17 U18 143.1(4) . .
O55 U17 U18 108.2(3) . .
O34 U17 U18 35.7(4) . .
O83 U17 Na1 13.5(5) . .
O87 U17 Na1 169.7(5) . .
O109 U17 Na1 83.0(4) . .
O47 U17 Na1 97.3(4) . .
O72 U17 Na1 86.0(4) . .
O26 U17 Na1 81.5(4) . .
O55 U17 Na1 85.8(4) . .
O34 U17 Na1 100.1(4) . .
U18 U17 Na1 89.34(16) . .
O75 U18 O66 178.2(6) . .
O75 U18 O12 89.1(6) . .
O66 U18 O12 91.9(6) . .
O75 U18 O47 89.3(6) . .
O66 U18 O47 89.0(6) . .
O12 U18 O47 110.1(5) . .
O75 U18 O34 90.2(6) . .
O66 U18 O34 88.8(6) . .
O12 U18 O34 179.2(6) . .
O47 U18 O34 69.4(5) . .
O75 U18 O103 92.9(6) . .
O66 U18 O103 88.8(6) . .
O12 U18 O103 71.7(5) . .
O47 U18 O103 177.2(5) . .
O34 U18 O103 108.8(5) . .
O75 U18 O65 87.6(6) . .
O66 U18 O65 92.3(6) . .
O12 U18 O65 34.0(5) . .
O47 U18 O65 76.0(5) . .
O34 U18 O65 145.4(5) . .
O103 U18 O65 105.8(5) . .
O75 U18 O98 88.7(6) . .
O66 U18 O98 92.4(6) . .
O12 U18 O98 106.3(6) . .
O47 U18 O98 143.6(6) . .
O34 U18 O98 74.2(6) . .
O103 U18 O98 34.9(5) . .
O65 U18 O98 140.1(6) . .
O75 U18 U17 78.2(5) . .
O66 U18 U17 100.2(5) . .
O12 U18 U17 142.0(4) . .
O47 U18 U17 35.4(4) . .
O34 U18 U17 37.3(4) . .
O103 U18 U17 143.6(4) . .
O65 U18 U17 109.0(4) . .
O98 U18 U17 109.0(4) . .
O63 U19 O39 177.6(7) . .
O63 U19 O14 89.4(6) . .
O39 U19 O14 88.2(6) . .
O63 U19 O15 90.9(6) . .
O39 U19 O15 90.1(6) . .
O14 U19 O15 111.2(5) . .
O63 U19 O97 91.7(6) . .
O39 U19 O97 90.7(6) . .
O14 U19 O97 177.6(5) . .
O15 U19 O97 70.9(5) . .
O63 U19 O13 88.0(6) . .
O39 U19 O13 90.9(6) . .
O14 U19 O13 66.3(5) . .
O15 U19 O13 177.3(5) . .
O97 U19 O13 111.6(5) . .
O63 U19 O57 88.0(6) . .
O39 U19 O57 91.4(5) . .
O14 U19 O57 74.7(5) . .
O15 U19 O57 36.6(5) . .
O97 U19 O57 107.5(5) . .
O13 U19 O57 140.9(5) . .
O63 U19 O99 90.0(6) . .
O39 U19 O99 91.8(5) . .
O14 U19 O99 142.9(5) . .
O15 U19 O99 105.9(5) . .
O97 U19 O99 35.0(5) . .
O13 U19 O99 76.6(5) . .
O57 U19 O99 142.4(5) . .
O63 U19 U9 79.3(5) . .
O39 U19 U9 98.6(5) . .
O14 U19 U9 34.6(4) . .
O15 U19 U9 143.4(4) . .
O97 U19 U9 143.6(4) . .
O13 U19 U9 33.9(3) . .
O57 U19 U9 107.4(4) . .
O99 U19 U9 109.2(4) . .
O40 U20 O73 177.3(6) . .
O40 U20 O28 89.1(5) . .
O73 U20 O28 91.8(5) . .
O40 U20 O32 89.0(5) . .
O73 U20 O32 88.3(6) . .
O28 U20 O32 110.0(5) . .
O40 U20 O27 88.3(5) . .
O73 U20 O27 90.7(5) . .
O28 U20 O27 176.8(5) . .
O32 U20 O27 68.2(5) . .
O40 U20 O74 91.6(5) . .
O73 U20 O74 90.6(5) . .
O28 U20 O74 107.2(5) . .
O32 U20 O74 142.7(5) . .
O27 U20 O74 74.6(5) . .
O40 U20 O106 89.5(6) . .
O73 U20 O106 93.2(6) . .
O28 U20 O106 72.3(5) . .
O32 U20 O106 177.2(5) . .
O27 U20 O106 109.5(5) . .
O74 U20 O106 35.0(4) . .
O40 U20 O101 91.6(5) . .
O73 U20 O101 87.7(6) . .
O28 U20 O101 34.8(4) . .
O32 U20 O101 75.3(5) . .
O27 U20 O101 143.5(5) . .
O74 U20 O101 141.9(5) . .
O106 U20 O101 107.1(5) . .
O40 U20 U14 100.0(4) . .
O73 U20 U14 77.7(4) . .
O28 U20 U14 143.2(3) . .
O32 U20 U14 35.7(3) . .
O27 U20 U14 35.9(3) . .
O74 U20 U14 108.1(3) . .
O106 U20 U14 142.6(3) . .
O101 U20 U14 108.8(4) . .
O94 U21 O85 175.5(6) . .
O94 U21 O96 90.5(6) . .
O85 U21 O96 90.1(6) . .
O94 U21 O86 88.4(6) . .
O85 U21 O86 94.6(6) . .
O96 U21 O86 35.7(5) . .
O94 U21 O98 92.6(6) . .
O85 U21 O98 89.8(6) . .
O96 U21 O98 140.0(6) . .
O86 U21 O98 104.5(6) . .
O94 U21 O103 90.0(6) . .
O85 U21 O103 94.1(5) . .
O96 U21 O103 104.6(5) . .
O86 U21 O103 69.0(5) . .
O98 U21 O103 35.5(5) . .
O94 U21 O95 89.1(6) . .
O85 U21 O95 87.7(5) . .
O96 U21 O95 143.3(5) . .
O86 U21 O95 177.3(5) . .
O98 U21 O95 76.7(6) . .
O103 U21 O95 112.0(5) . .
O94 U21 O29 88.7(6) . .
O85 U21 O29 87.2(5) . .
O96 U21 O29 75.1(5) . .
O86 U21 O29 110.7(5) . .
O98 U21 O29 144.8(6) . .
O103 U21 O29 178.7(5) . .
O95 U21 O29 68.2(5) . .
O94 U21 U22 101.5(5) . .
O85 U21 U22 74.1(4) . .
O96 U21 U22 108.6(4) . .
O86 U21 U22 143.6(4) . .
O98 U21 U22 109.8(4) . .
O103 U21 U22 144.6(4) . .
O95 U21 U22 36.2(3) . .
O29 U21 U22 36.2(4) . .
O93 U22 O88 175.7(7) . .
O93 U22 O106 89.9(6) . .
O88 U22 O106 93.5(6) . .
O93 U22 O97 92.4(6) . .
O88 U22 O97 91.3(6) . .
O106 U22 O97 69.6(5) . .
O93 U22 O99 91.2(6) . .
O88 U22 O99 90.4(6) . .
O106 U22 O99 105.4(5) . .
O97 U22 O99 35.8(5) . .
O93 U22 O74 90.9(6) . .
O88 U22 O74 90.4(6) . .
O106 U22 O74 35.9(5) . .
O97 U22 O74 105.4(5) . .
O99 U22 O74 141.3(5) . .
O93 U22 O29 88.1(6) . .
O88 U22 O29 88.4(6) . .
O106 U22 O29 177.9(5) . .
O97 U22 O29 111.0(5) . .
O99 U22 O29 75.2(5) . .
O74 U22 O29 143.5(5) . .
O93 U22 O95 85.4(6) . .
O88 U22 O95 90.9(6) . .
O106 U22 O95 111.4(5) . .
O97 U22 O95 177.6(5) . .
O99 U22 O95 143.0(5) . .
O74 U22 O95 75.7(5) . .
O29 U22 O95 67.9(5) . .
O93 U22 U21 98.9(5) . .
O88 U22 U21 76.8(4) . .
O106 U22 U21 144.0(4) . .
O97 U22 U21 143.8(4) . .
O99 U22 U21 109.2(4) . .
O74 U22 U21 108.7(3) . .
O29 U22 U21 36.0(3) . .
O95 U22 U21 36.0(4) . .
O64 Na1 O83 114.0(6) 1_455 .
O64 Na1 O36 74.9(6) 1_455 .
O83 Na1 O36 71.9(5) . .
O64 Na1 O41 70.7(5) 1_455 .
O83 Na1 O41 71.0(5) . .
O36 Na1 O41 111.3(6) . .
O64 Na1 O111 135.0(8) 1_455 .
O83 Na1 O111 81.1(6) . .
O36 Na1 O111 147.1(7) . .
O41 Na1 O111 75.7(6) . .
O64 Na1 O112 143.6(8) 1_455 .
O83 Na1 O112 72.2(7) . .
O36 Na1 O112 73.5(7) . .
O41 Na1 O112 138.7(7) . .
O111 Na1 O112 80.7(8) . .
O64 Na1 O114 74.5(7) 1_455 .
O83 Na1 O114 145.5(8) . .
O36 Na1 O114 79.0(7) . .
O41 Na1 O114 139.0(7) . .
O111 Na1 O114 117.7(8) . .
O112 Na1 O114 82.1(8) . .
O64 Na1 Na4 163.4(6) 1_455 .
O83 Na1 Na4 82.6(5) . .
O36 Na1 Na4 113.1(5) . .
O41 Na1 Na4 116.6(5) . .
O111 Na1 Na4 43.2(6) . .
O112 Na1 Na4 39.7(6) . .
O114 Na1 Na4 92.4(6) . .
O64 Na1 Na2 114.5(5) 1_455 .
O83 Na1 Na2 114.5(5) . .
O36 Na1 Na2 81.2(4) . .
O41 Na1 Na2 167.5(6) . .
O111 Na1 Na2 93.7(6) . .
O112 Na1 Na2 42.8(5) . .
O114 Na1 Na2 41.1(5) . .
Na4 Na1 Na2 55.3(3) . .
O64 Na1 U11 12.8(4) 1_455 1_455
O83 Na1 U11 101.6(5) . 1_455
O36 Na1 U11 66.4(4) . 1_455
O41 Na1 U11 67.4(4) . 1_455
O111 Na1 U11 139.4(6) . 1_455
O112 Na1 U11 139.1(7) . 1_455
O114 Na1 U11 82.8(6) . 1_455
Na4 Na1 U11 175.2(4) . 1_455
Na2 Na1 U11 120.2(3) . 1_455
O64 Na1 U17 104.0(5) 1_455 .
O83 Na1 U17 10.1(4) . .
O36 Na1 U17 66.3(4) . .
O41 Na1 U17 67.3(4) . .
O111 Na1 U17 89.3(5) . .
O112 Na1 U17 79.2(6) . .
O114 Na1 U17 144.0(6) . .
Na4 Na1 U17 92.6(3) . .
Na2 Na1 U17 120.0(3) . .
U11 Na1 U17 91.6(2) 1_455 .
O64 Na1 U14 70.5(4) 1_455 .
O83 Na1 U14 67.8(4) . .
O36 Na1 U14 9.1(3) . .
O41 Na1 U14 102.2(4) . .
O111 Na1 U14 147.3(6) . .
O112 Na1 U14 80.3(6) . .
O114 Na1 U14 85.7(6) . .
Na4 Na1 U14 119.4(4) . .
Na2 Na1 U14 90.3(3) . .
U11 Na1 U14 60.80(16) 1_455 .
U17 Na1 U14 61.00(16) . .
O35 Na2 O88 107.7(6) . .
O35 Na2 O73 70.5(6) . .
O88 Na2 O73 70.9(6) . .
O35 Na2 O63 68.5(5) . .
O88 Na2 O63 67.4(5) . .
O73 Na2 O63 106.3(6) . .
O35 Na2 O113 134.4(8) . .
O88 Na2 O113 72.7(7) . .
O73 Na2 O113 141.3(7) . .
O63 Na2 O113 70.3(7) . .
O35 Na2 O114 75.3(7) . .
O88 Na2 O114 144.1(8) . .
O73 Na2 O114 77.1(7) . .
O63 Na2 O114 139.4(7) . .
O113 Na2 O114 131.5(9) . .
O35 Na2 O112 140.4(8) . .
O88 Na2 O112 75.7(7) . .
O73 Na2 O112 74.0(7) . .
O63 Na2 O112 140.2(8) . .
O113 Na2 O112 85.0(8) . .
O114 Na2 O112 80.3(8) . .
O35 Na2 O115 76.8(7) . .
O88 Na2 O115 139.9(8) . .
O73 Na2 O115 141.7(7) . .
O63 Na2 O115 78.4(7) . .
O113 Na2 O115 76.6(8) . .
O114 Na2 O115 76.0(8) . .
O112 Na2 O115 126.6(8) . .
O35 Na2 Na4 169.1(6) . .
O88 Na2 Na4 82.9(5) . .
O73 Na2 Na4 116.5(6) . .
O63 Na2 Na4 115.1(6) . .
O113 Na2 Na4 45.6(6) . .
O114 Na2 Na4 97.6(7) . .
O112 Na2 Na4 43.3(6) . .
O115 Na2 Na4 93.7(7) . .
O35 Na2 Na1 114.5(5) . .
O88 Na2 Na1 115.7(5) . .
O73 Na2 Na1 80.1(5) . .
O63 Na2 Na1 173.6(6) . .
O113 Na2 Na1 104.9(6) . .
O114 Na2 Na1 41.0(5) . .
O112 Na2 Na1 40.9(5) . .
O115 Na2 Na1 96.5(6) . .
Na4 Na2 Na1 60.9(4) . .
O35 Na2 Na3 109.2(5) . .
O88 Na2 Na3 113.2(6) . .
O73 Na2 Na3 175.5(6) . .
O63 Na2 Na3 77.4(5) . .
O113 Na2 Na3 42.0(6) . .
O114 Na2 Na3 98.5(6) . .
O112 Na2 Na3 104.9(7) . .
O115 Na2 Na3 35.8(5) . .
Na4 Na2 Na3 63.2(4) . .
Na1 Na2 Na3 96.2(4) . .
O35 Na2 U16 9.2(4) . .
O88 Na2 U16 98.6(5) . .
O73 Na2 U16 65.1(4) . .
O63 Na2 U16 64.8(4) . .
O113 Na2 U16 133.9(6) . .
O114 Na2 U16 81.8(6) . .
O112 Na2 U16 138.0(6) . .
O115 Na2 U16 84.5(5) . .
Na4 Na2 U16 178.1(5) . .
Na1 Na2 U16 119.0(3) . .
Na3 Na2 U16 115.1(3) . .
O115 Na3 O80 84.8(8) . .
O115 Na3 O116 107.2(10) . .
O80 Na3 O116 151.0(10) . .
O115 Na3 O56 79.5(8) . .
O80 Na3 O56 72.0(6) . .
O116 Na3 O56 135.3(10) . .
O115 Na3 O58 147.3(10) . .
O80 Na3 O58 69.8(6) . .
O116 Na3 O58 88.0(8) . .
O56 Na3 O58 110.2(7) . .
O115 Na3 O92 138.8(9) . 2_775
O80 Na3 O92 108.7(8) . 2_775
O116 Na3 O92 80.0(8) . 2_775
O56 Na3 O92 68.9(6) . 2_775
O58 Na3 O92 71.3(6) . 2_775
O115 Na3 O113 82.0(9) . .
O80 Na3 O113 73.7(7) . .
O116 Na3 O113 81.8(9) . .
O56 Na3 O113 142.2(9) . .
O58 Na3 O113 71.4(7) . .
O92 Na3 O113 138.8(8) 2_775 .
O115 Na3 Na2 42.4(6) . .
O80 Na3 Na2 83.4(6) . .
O116 Na3 Na2 88.2(8) . .
O56 Na3 Na2 118.8(6) . .
O58 Na3 Na2 112.0(6) . .
O92 Na3 Na2 167.6(7) 2_775 .
O113 Na3 Na2 40.9(5) . .
O115 Na3 Na4 90.6(8) . .
O80 Na3 Na4 113.1(6) . .
O116 Na3 Na4 42.5(7) . .
O56 Na3 Na4 168.5(7) . .
O58 Na3 Na4 81.2(5) . .
O92 Na3 Na4 116.8(6) 2_775 .
O113 Na3 Na4 39.8(6) . .
Na2 Na3 Na4 53.8(4) . .
O115 Na3 U9 91.4(7) . .
O80 Na3 U9 8.9(4) . .
O116 Na3 U9 152.1(8) . .
O56 Na3 U9 67.4(5) . .
O58 Na3 U9 66.1(5) . .
O92 Na3 U9 99.8(5) 2_775 .
O113 Na3 U9 80.5(6) . .
Na2 Na3 U9 92.3(4) . .
Na4 Na3 U9 119.1(5) . .
O115 Na3 U6 140.8(8) . 2_775
O80 Na3 U6 99.7(6) . 2_775
O116 Na3 U6 87.6(8) . 2_775
O56 Na3 U6 65.4(5) . 2_775
O58 Na3 U6 66.4(5) . 2_775
O92 Na3 U6 9.1(3) 2_775 2_775
O113 Na3 U6 136.8(7) . 2_775
Na2 Na3 U6 175.6(5) . 2_775
Na4 Na3 U6 121.8(5) . 2_775
U9 Na3 U6 90.8(3) . 2_775
O115 Na3 U1 87.0(7) . .
O80 Na3 U1 66.1(5) . .
O116 Na3 U1 139.0(8) . .
O56 Na3 U1 9.8(4) . .
O58 Na3 U1 100.5(5) . .
O92 Na3 U1 65.5(4) 2_775 .
O113 Na3 U1 139.1(7) . .
Na2 Na3 U1 123.8(4) . .
Na4 Na3 U1 177.6(5) . .
U9 Na3 U1 60.4(2) . .
U6 Na3 U1 60.6(2) 2_775 .
O54 Na4 O112 135.5(10) . .
O54 Na4 O85 105.4(7) . .
O112 Na4 O85 74.4(8) . .
O54 Na4 O75 68.6(6) . .
O112 Na4 O75 70.6(8) . .
O85 Na4 O75 68.3(6) . .
O54 Na4 O113 133.0(9) . .
O112 Na4 O113 90.6(9) . .
O85 Na4 O113 73.8(7) . .
O75 Na4 O113 140.9(9) . .
O54 Na4 O105 66.0(6) . .
O112 Na4 O105 141.9(10) . .
O85 Na4 O105 68.7(6) . .
O75 Na4 O105 103.2(7) . .
O113 Na4 O105 70.7(7) . .
O54 Na4 O111 74.7(7) . .
O112 Na4 O111 80.9(9) . .
O85 Na4 O111 143.8(9) . .
O75 Na4 O111 78.8(7) . .
O113 Na4 O111 133.1(9) . .
O105 Na4 O111 136.1(9) . .
O54 Na4 O116 80.1(8) . .
O112 Na4 O116 125.6(10) . .
O85 Na4 O116 145.4(10) . .
O75 Na4 O116 141.0(10) . .
O113 Na4 O116 77.9(9) . .
O105 Na4 O116 83.6(8) . .
O111 Na4 O116 70.7(8) . .
O54 Na4 Na2 171.2(8) . .
O112 Na4 Na2 48.2(6) . .
O85 Na4 Na2 83.2(6) . .
O75 Na4 Na2 117.5(7) . .
O113 Na4 Na2 46.7(6) . .
O105 Na4 Na2 116.5(7) . .
O111 Na4 Na2 99.7(7) . .
O116 Na4 Na2 91.7(7) . .
O54 Na4 Na1 113.0(7) . .
O112 Na4 Na1 42.1(6) . .
O85 Na4 Na1 115.7(7) . .
O75 Na4 Na1 80.2(6) . .
O113 Na4 Na1 108.7(7) . .
O105 Na4 Na1 175.3(8) . .
O111 Na4 Na1 41.0(6) . .
O116 Na4 Na1 91.8(7) . .
Na2 Na4 Na1 63.8(4) . .
O54 Na4 Na3 110.5(7) . .
O112 Na4 Na3 109.4(8) . .
O85 Na4 Na3 114.5(6) . .
O75 Na4 Na3 177.1(8) . .
O113 Na4 Na3 41.7(6) . .
O105 Na4 Na3 78.7(6) . .
O111 Na4 Na3 98.3(7) . .
O116 Na4 Na3 36.6(6) . .
Na2 Na4 Na3 63.0(4) . .
Na1 Na4 Na3 97.8(5) . .
O121 Li1 O118 115(2) . 1_465
O121 Li1 O119 112(2) . .
O118 Li1 O119 106(2) 1_465 .
O121 Li1 O117 105(2) . 1_565
O118 Li1 O117 104(2) 1_465 1_565
O119 Li1 O117 115(2) . 1_565
O125 Li2 O124 101(2) 2_676 .
O125 Li2 O123 133(3) 2_676 .
O124 Li2 O123 104(2) . .
O125 Li2 O120 106(2) 2_676 .
O124 Li2 O120 103(2) . .
O123 Li2 O120 107(2) . .
O126 Li3 O46 101(3) . 1_455
O126 Li3 O122 125(3) . 1_455
O46 Li3 O122 94(2) 1_455 1_455
O126 Li3 O76 103(3) . .
O46 Li3 O76 88(2) 1_455 .
O122 Li3 O76 130(3) 1_455 .
O126 Li3 O49 93(2) . .
O46 Li3 O49 164(3) 1_455 .
O122 Li3 O49 83.3(19) 1_455 .
O76 Li3 O49 81.6(18) . .
O126 Li3 U2 123(2) . 1_455
O46 Li3 U2 21.7(8) 1_455 1_455
O122 Li3 U2 81.4(17) 1_455 1_455
O76 Li3 U2 83.4(17) . 1_455
O49 Li3 U2 143(2) . 1_455
O126 Li3 U7 126(2) . .
O46 Li3 U7 84.4(17) 1_455 .
O122 Li3 U7 107.3(19) 1_455 .
O76 Li3 U7 23.5(8) . .
O49 Li3 U7 81.1(14) . .
U2 Li3 U7 72.2(10) 1_455 .
U6 O1 U4 108.0(5) . .
U3 O2 U5 109.0(6) . .
U6 O3 U4 106.7(5) . .
U1 O4 U8 109.9(6) . .
U16 O5 U7 110.6(5) . .
O48 O6 U6 75.7(8) . .
O48 O6 U1 72.8(8) . 2_775
U6 O6 U1 123.3(6) . 2_775
U7 O7 U16 114.0(6) . .
O84 O8 U8 73.5(9) . .
O84 O8 U5 68.8(9) . 2_675
U8 O8 U5 120.7(7) . 2_675
O59 O9 U9 73.1(8) . .
O59 O9 U1 74.3(8) . .
U9 O9 U1 124.4(6) . .
U13 O10 U10 112.4(6) . .
U3 O11 U5 109.0(5) . .
O65 O12 U13 75.1(10) . .
O65 O12 U18 75.1(10) . .
U13 O12 U18 128.3(7) . .
U9 O13 U19 110.9(5) . .
U19 O14 U9 111.1(6) . .
O57 O15 U19 75.9(9) . .
O57 O15 U16 71.9(8) . .
U19 O15 U16 124.2(7) . .
U1 O16 U8 107.9(6) . .
U2 O17 U11 109.2(6) . .
U2 O18 U11 111.6(6) . .
O78 O19 U8 72.5(8) . .
O78 O19 U7 70.9(8) . .
U8 O19 U7 127.0(6) . .
O79 O20 U12 75.5(9) . .
O79 O20 U6 77.2(9) . 2_775
U12 O20 U6 127.1(6) . 2_775
U13 O21 U10 111.0(6) . .
O53 O22 U13 75.1(8) . .
O53 O22 U15 74.3(8) . .
U13 O22 U15 124.3(6) . .
O62 O23 U10 71.4(8) . .
O62 O23 U5 72.5(8) . .
U10 O23 U5 126.0(7) . .
O38 O24 U9 74.1(8) . .
O38 O24 U12 73.8(8) . .
U9 O24 U12 122.6(6) . .
O108 O25 U2 71.5(9) . .
O108 O25 U4 73.8(9) . .
U2 O25 U4 121.4(7) . .
O55 O26 U3 74.1(8) . .
O55 O26 U17 73.5(8) . .
U3 O26 U17 123.3(6) . .
U14 O27 U20 107.6(5) . .
O101 O28 U20 75.5(8) . .
O101 O28 U16 72.9(9) . .
U20 O28 U16 123.7(6) . .
U21 O29 U22 107.9(6) . .
U14 O32 U20 108.3(5) . .
U15 O33 U12 108.0(6) . .
U18 O34 U17 107.0(6) . .
U16 O35 Na2 158.6(8) . .
U14 O36 Na1 158.1(8) . .
O100 O37 U3 73.6(9) . .
O100 O37 U11 74.8(8) . 1_455
U3 O37 U11 124.4(7) . 1_455
O24 O38 U9 69.7(8) . .
O24 O38 U12 70.5(8) . .
U9 O38 U12 118.3(6) . .
U3 O41 Na1 153.7(8) . .
O77 O42 U14 75.2(9) . 1_655
O77 O42 U11 75.3(9) . .
U14 O42 U11 124.8(7) 1_655 .
U12 O43 U15 106.2(6) . .
O51 O44 U7 71.9(8) . .
O51 O44 U2 72.1(8) . 1_455
U7 O44 U2 127.1(6) . 1_455
O104 O45 U10 72.2(8) . 2_775
O104 O45 U4 73.4(8) . .
U10 O45 U4 128.0(6) 2_775 .
U2 O46 Li3 133.9(16) . 1_655
U18 O47 U17 109.4(6) . .
O6 O48 U1 71.5(8) . 2_775
O6 O48 U6 68.4(7) . .
U1 O48 U6 118.4(6) 2_775 .
U8 O49 Li3 133.3(14) . .
O44 O51 U7 73.0(9) . .
O44 O51 U2 73.0(9) . 1_455
U7 O51 U2 128.4(6) . 1_455
O22 O53 U15 70.0(8) . .
O22 O53 U13 69.2(8) . .
U15 O53 U13 118.5(6) . .
U13 O54 Na4 161.0(8) . .
O26 O55 U3 69.1(8) . .
O26 O55 U17 70.7(8) . .
U3 O55 U17 118.8(6) . .
U1 O56 Na3 156.6(8) . .
O15 O57 U16 71.4(8) . .
O15 O57 U19 67.6(8) . .
U16 O57 U19 119.0(6) . .
U12 O58 Na3 156.4(8) . .
O9 O59 U9 70.7(8) . .
O9 O59 U1 70.3(8) . .
U9 O59 U1 120.6(6) . .
O23 O62 U10 71.3(8) . .
O23 O62 U5 71.0(8) . .
U10 O62 U5 124.9(6) . .
U19 O63 Na2 158.6(8) . .
U11 O64 Na1 150.5(8) . 1_655
O12 O65 U13 70.4(9) . .
O12 O65 U18 70.8(10) . .
U13 O65 U18 123.0(6) . .
O109 O72 U17 71.9(10) . .
O109 O72 U14 69.4(9) . .
U17 O72 U14 118.4(7) . .
U20 O73 Na2 158.5(8) . .
O106 O74 U22 69.4(8) . .
O106 O74 U20 73.2(8) . .
U22 O74 U20 120.7(6) . .
U18 O75 Na4 160.4(9) . .
U7 O76 Li3 128.6(16) . .
O42 O77 U14 69.5(9) . 1_655
O42 O77 U11 69.7(9) . .
U14 O77 U11 118.5(6) 1_655 .
O19 O78 U7 73.2(8) . .
O19 O78 U8 71.7(8) . .
U7 O78 U8 128.0(6) . .
O20 O79 U12 69.5(9) . .
O20 O79 U6 68.7(9) . 2_775
U12 O79 U6 118.8(7) . 2_775
U9 O80 Na3 159.1(9) . .
U17 O83 Na1 156.4(8) . .
O8 O84 U5 75.3(9) . 2_675
O8 O84 U8 70.6(9) . .
U5 O84 U8 122.8(6) 2_675 .
U21 O85 Na4 157.7(8) . .
O96 O86 U21 70.4(9) . .
O96 O86 U15 73.9(9) . .
U21 O86 U15 124.1(6) . .
U22 O88 Na2 159.2(8) . .
U6 O92 Na3 158.0(8) . 2_775
U21 O95 U22 107.8(6) . .
O86 O96 U21 73.9(9) . .
O86 O96 U15 71.7(9) . .
U21 O96 U15 124.8(7) . .
O99 O97 U19 76.5(9) . .
O99 O97 U22 72.3(8) . .
U19 O97 U22 124.0(7) . .
O103 O98 U21 73.2(9) . .
O103 O98 U18 70.8(9) . .
U21 O98 U18 121.8(7) . .
O97 O99 U22 71.9(8) . .
O97 O99 U19 68.5(8) . .
U22 O99 U19 119.3(6) . .
O37 O100 U3 69.4(8) . .
O37 O100 U11 69.4(8) . 1_455
U3 O100 U11 118.8(6) . 1_455
O28 O101 U16 72.5(9) . .
O28 O101 U20 69.7(8) . .
U16 O101 U20 120.2(6) . .
O98 O103 U18 74.3(9) . .
O98 O103 U21 71.2(9) . .
U18 O103 U21 122.6(6) . .
O45 O104 U10 70.5(8) . 2_775
O45 O104 U4 70.2(8) . .
U10 O104 U4 124.8(7) 2_775 .
U15 O105 Na4 159.0(8) . .
O74 O106 U22 74.7(8) . .
O74 O106 U20 71.8(8) . .
U22 O106 U20 122.9(6) . .
O25 O108 U2 73.2(9) . .
O25 O108 U4 71.9(9) . .
U2 O108 U4 121.3(6) . .
O72 O109 U14 76.6(9) . .
O72 O109 U17 73.7(10) . .
U14 O109 U17 123.3(7) . .
Na1 O111 Na4 95.8(8) . .
Na4 O112 Na1 98.2(10) . .
Na4 O112 Na2 88.5(9) . .
Na1 O112 Na2 96.3(8) . .
Na4 O113 Na2 87.7(8) . .
Na4 O113 Na3 98.5(9) . .
Na2 O113 Na3 97.1(8) . .
Na1 O114 Na2 97.9(8) . .
Na3 O115 Na2 101.9(9) . .
Na3 O116 Na4 100.8(11) . .

loop_
_geom_bond_atom_site_label_1
_geom_bond_atom_site_label_2
_geom_bond_distance
_geom_bond_site_symmetry_2
U1 O56 1.778(13) .
U1 O50 1.808(14) .
U1 O9 2.366(14) .
U1 O4 2.363(16) .
U1 O16 2.389(14) .
U1 O6 2.398(15) 2_775
U1 O48 2.415(14) 2_775
U1 O59 2.420(15) .
U2 O91 1.811(14) .
U2 O46 1.834(14) .
U2 O18 2.327(15) .
U2 O108 2.342(16) .
U2 O25 2.363(16) .
U2 O51 2.368(14) 1_655
U2 O44 2.379(15) 1_655
U2 O17 2.381(14) .
U3 O41 1.788(13) .
U3 O67 1.845(14) .
U3 O37 2.323(16) .
U3 O26 2.330(14) .
U3 O11 2.381(15) .
U3 O2 2.374(16) .
U3 O100 2.381(15) .
U3 O55 2.398(14) .
U4 O81 1.762(13) .
U4 O31 1.770(14) .
U4 O45 2.391(13) .
U4 O25 2.404(16) .
U4 O1 2.412(14) .
U4 O108 2.428(15) .
U4 O104 2.436(15) .
U4 O3 2.490(14) .
U5 O71 1.785(13) .
U5 O82 1.807(13) .
U5 O84 2.333(14) 2_675
U5 O11 2.401(15) .
U5 O23 2.400(15) .
U5 O2 2.409(16) .
U5 O62 2.422(14) .
U5 O8 2.421(16) 2_675
U6 O92 1.739(14) .
U6 O60 1.738(15) .
U6 O6 2.334(14) .
U6 O20 2.346(14) 2_775
U6 O3 2.365(14) .
U6 O1 2.404(14) .
U6 O48 2.432(13) .
U6 O79 2.455(15) 2_775
U7 O52 1.807(14) .
U7 O76 1.856(14) .
U7 O7 2.321(14) .
U7 O51 2.356(14) .
U7 O78 2.362(15) .
U7 O44 2.370(15) .
U7 O19 2.393(15) .
U7 O5 2.409(14) .
U8 O68 1.737(14) .
U8 O49 1.789(12) .
U8 O8 2.360(16) .
U8 O4 2.382(15) .
U8 O19 2.383(15) .
U8 O78 2.394(15) .
U8 O84 2.400(15) .
U8 O16 2.417(15) .
U9 O80 1.779(14) .
U9 O61 1.815(14) .
U9 O13 2.296(14) .
U9 O9 2.327(14) .
U9 O14 2.347(15) .
U9 O24 2.351(15) .
U9 O59 2.359(14) .
U9 O38 2.410(13) .
U10 O90 1.789(14) .
U10 O30 1.882(14) .
U10 O45 2.346(14) 2_775
U10 O10 2.361(14) .
U10 O62 2.363(15) .
U10 O23 2.362(15) .
U10 O104 2.369(16) 2_775
U10 O21 2.370(14) .
U11 O69 1.790(15) .
U11 O64 1.839(15) .
U11 O42 2.356(16) .
U11 O18 2.373(14) .
U11 O37 2.390(15) 1_655
U11 O17 2.391(14) .
U11 O77 2.430(15) .
U11 O100 2.463(15) 1_655
U12 O58 1.788(14) .
U12 O110 1.813(16) .
U12 O20 2.299(15) .
U12 O79 2.376(16) .
U12 O43 2.386(15) .
U12 O24 2.387(14) .
U12 O33 2.400(14) .
U12 O38 2.431(14) .
U13 O54 1.788(13) .
U13 O70 1.805(14) .
U13 O12 2.306(16) .
U13 O22 2.346(14) .
U13 O10 2.343(14) .
U13 O21 2.372(14) .
U13 O65 2.365(16) .
U13 O53 2.424(14) .
U14 O36 1.749(14) .
U14 O107 1.775(15) .
U14 O42 2.336(16) 1_455
U14 O109 2.368(15) .
U14 O32 2.374(14) .
U14 O27 2.381(14) .
U14 O77 2.410(15) 1_455
U14 O72 2.462(15) .
U15 O89 1.794(15) .
U15 O105 1.799(14) .
U15 O22 2.360(14) .
U15 O33 2.369(15) .
U15 O86 2.383(15) .
U15 O96 2.412(16) .
U15 O53 2.418(14) .
U15 O43 2.438(15) .
U16 O102 1.773(15) .
U16 O35 1.807(14) .
U16 O7 2.339(14) .
U16 O5 2.345(14) .
U16 O15 2.390(15) .
U16 O57 2.397(15) .
U16 O28 2.396(14) .
U16 O101 2.401(15) .
U17 O83 1.795(14) .
U17 O87 1.810(14) .
U17 O109 2.378(16) .
U17 O47 2.382(15) .
U17 O72 2.401(17) .
U17 O26 2.408(14) .
U17 O55 2.446(14) .
U17 O34 2.454(16) .
U18 O75 1.734(13) .
U18 O66 1.798(13) .
U18 O12 2.340(16) .
U18 O47 2.364(15) .
U18 O34 2.363(17) .
U18 O103 2.378(14) .
U18 O65 2.394(16) .
U18 O98 2.424(16) .
U19 O63 1.760(14) .
U19 O39 1.807(14) .
U19 O14 2.322(15) .
U19 O15 2.336(15) .
U19 O97 2.360(15) .
U19 O13 2.380(14) .
U19 O57 2.451(14) .
U19 O99 2.465(14) .
U20 O40 1.700(13) .
U20 O73 1.757(14) .
U20 O28 2.345(14) .
U20 O32 2.396(14) .
U20 O27 2.410(14) .
U20 O74 2.410(14) .
U20 O106 2.429(15) .
U20 O101 2.420(14) .
U21 O94 1.736(14) .
U21 O85 1.760(12) .
U21 O96 2.288(16) .
U21 O86 2.332(15) .
U21 O98 2.346(16) .
U21 O103 2.372(14) .
U21 O95 2.394(16) .
U21 O29 2.392(14) .
U22 O93 1.739(16) .
U22 O88 1.785(14) .
U22 O106 2.323(15) .
U22 O97 2.362(14) .
U22 O99 2.367(15) .
U22 O74 2.395(15) .
U22 O29 2.402(15) .
U22 O95 2.404(14) .
Na1 O64 2.397(18) 1_455
Na1 O83 2.402(17) .
Na1 O36 2.444(18) .
Na1 O41 2.469(16) .
Na1 O111 2.52(2) .
Na1 O112 2.59(3) .
Na1 O114 2.60(2) .
Na2 O35 2.407(17) .
Na2 O88 2.496(18) .
Na2 O73 2.489(18) .
Na2 O63 2.568(18) .
Na2 O113 2.62(3) .
Na2 O114 2.61(2) .
Na2 O112 2.68(3) .
Na2 O115 2.74(3) .
Na3 O115 2.37(3) .
Na3 O80 2.41(2) .
Na3 O116 2.42(3) .
Na3 O56 2.433(19) .
Na3 O58 2.45(2) .
Na3 O92 2.47(2) 2_775
Na3 O113 2.68(3) .
Na4 O54 2.49(2) .
Na4 O112 2.47(3) .
Na4 O85 2.56(2) .
Na4 O75 2.57(2) .
Na4 O113 2.57(3) .
Na4 O105 2.60(2) .
Na4 O111 2.63(3) .
Na4 O116 2.74(3) .
Li1 O121 1.84(4) .
Li1 O118 1.93(5) 1_465
Li1 O119 1.98(5) .
Li1 O117 2.08(5) 1_565
Li2 O125 1.92(5) 2_676
Li2 O124 1.96(5) .
Li2 O123 1.98(5) .
Li2 O120 1.99(5) .
Li3 O126 1.80(5) .
Li3 O46 2.06(6) 1_455
Li3 O122 2.15(6) 1_455
Li3 O76 2.18(6) .
Li3 O49 2.43(5) .
O6 O48 1.474(18) .
O6 U1 2.398(14) 2_775
O8 O84 1.47(2) .
O8 U5 2.421(16) 2_675
O9 O59 1.457(18) .
O12 O65 1.386(19) .
O15 O57 1.506(19) .
O19 O78 1.465(18) .
O20 O79 1.410(18) .
O20 U6 2.346(14) 2_775
O22 O53 1.464(18) .
O23 O62 1.512(19) .
O24 O38 1.479(18) .
O25 O108 1.427(19) .
O26 O55 1.493(18) .
O28 O101 1.428(18) .
O37 O100 1.491(19) .
O37 U11 2.390(15) 1_455
O42 O77 1.443(19) .
O42 U14 2.336(16) 1_655
O44 O51 1.424(18) .
O44 U2 2.379(15) 1_455
O45 O104 1.509(19) .
O45 U10 2.346(14) 2_775
O46 Li3 2.06(6) 1_655
O48 U1 2.415(14) 2_775
O51 U2 2.368(14) 1_455
O64 Na1 2.397(18) 1_655
O72 O109 1.42(2) .
O74 O106 1.455(18) .
O77 U14 2.410(15) 1_655
O79 U6 2.455(15) 2_775
O84 U5 2.333(14) 2_675
O86 O96 1.415(19) .
O92 Na3 2.47(2) 2_775
O97 O99 1.455(19) .
O98 O103 1.44(2) .
O100 U11 2.463(15) 1_455
O104 U10 2.369(16) 2_775
O117 Li1 2.08(5) 1_545
O118 Li1 1.93(5) 1_645
O122 Li3 2.15(6) 1_655
O125 Li2 1.92(5) 2_676

loop_
_platon_squeeze_void_nr
_platon_squeeze_void_average_x
_platon_squeeze_void_average_y
_platon_squeeze_void_average_z
_platon_squeeze_void_volume
_platon_squeeze_void_count_electrons
1 -0.004 0.010 -0.003 4360.1 2018.7
